data_4031753
loop_
_publ_author_name
'Menta, Sergio'
'Carradori, Simone'
'Secci, Daniela'
'Faggi, Cristina'
'Mannina, Luisa'
'Cirilli, Roberto'
'Pierini, Marco'

_publ_section_title
;
 The Anancomeric Character of the Pharmacophore 1,3,4-Thiadiazoline
 Framework in Chiral Spiro-Cyclohexyl Derivatives: Effects on
 Stereochemistry and Spiro-Junction Lability. Thermodynamic Aspects.
;
_journal_issue 24
_journal_name_full 'The Journal of organic chemistry'
_journal_page_first 11932
_journal_page_last 11940
_journal_paper_doi 10.1021/acs.joc.5b01635
_journal_volume 80
_journal_year 2015
_chemical_absolute_configuration ad
_chemical_formula_moiety 2(C12H19N3O2S)+C1.5H3O0.5
_chemical_formula_sum 'C25.5 H41 N6 O4.5 S2'
_chemical_formula_weight 567.76
_chemical_name_systematic
;
 N-(1-Acetyl-6-methyl-4-thia-1,2-diaza-spiro[4.5]dec-2-en-3-yl)-acetamide
;
_space_group_IT_number 5
_symmetry_cell_setting monoclinic
_symmetry_space_group_name_Hall 'C 2y'
_symmetry_space_group_name_H-M 'C 1 2 1'
_atom_sites_solution_hydrogens geom
_atom_sites_solution_primary direct
_atom_sites_solution_secondary difmap
_audit_creation_date
;
'Thu Jan 26 10:40:26 2012'
;
_audit_creation_method
;
CrysAlisPro, Oxford Diffraction Ltd.,
Version 1.171.34.44 (release 25-10-2010 CrysAlis171 .NET)
(compiled Oct 25 2010,18:11:34)
;
_cell_angle_alpha 90.00
_cell_angle_beta 128.649(1)
_cell_angle_gamma 90.00
_cell_formula_units_Z 4
_cell_length_a 26.012(1)
_cell_length_b 7.214(1)
_cell_length_c 20.211(1)
_cell_measurement_reflns_used 13335
_cell_measurement_temperature 150(2)
_cell_measurement_theta_max 72.0661
_cell_measurement_theta_min 4.3492
_cell_volume 2962.0(5)
_computing_cell_refinement
;
CrysAlisPro, Oxford Diffraction Ltd.,
Version 1.171.34.44 (release 25-10-2010 CrysAlis171 .NET)
(compiled Oct 25 2010,18:11:34)
;
_computing_data_collection
;
CrysAlisPro, Oxford Diffraction Ltd.,
Version 1.171.34.44 (release 25-10-2010 CrysAlis171 .NET)
(compiled Oct 25 2010,18:11:34)
;
_computing_data_reduction
;
CrysAlisPro, Oxford Diffraction Ltd.,
Version 1.171.34.44 (release 25-10-2010 CrysAlis171 .NET)
(compiled Oct 25 2010,18:11:34)
;
_computing_molecular_graphics Ortep3
_computing_publication_material Ciftab
_computing_structure_refinement 'SHELXL-97 (Sheldrick, 1997)'
_computing_structure_solution 'SIR2004 J.Appl.Cryst.38,381-388'
_diffrn_ambient_temperature 150.0
_diffrn_detector_area_resol_mean 8.1241
_diffrn_measured_fraction_theta_full 0.985
_diffrn_measured_fraction_theta_max 0.985
_diffrn_measurement_device_type 'Xcalibur, Onyx'
_diffrn_measurement_method '\w scans'
_diffrn_radiation_monochromator graphite
_diffrn_radiation_source 'Enhance (Cu) X-ray Source'
_diffrn_radiation_type 'Cu K\a'
_diffrn_radiation_wavelength 1.5418
_diffrn_reflns_av_R_equivalents 0.0273
_diffrn_reflns_av_sigmaI/netI 0.0259
_diffrn_reflns_limit_h_max 30
_diffrn_reflns_limit_h_min -32
_diffrn_reflns_limit_k_max 8
_diffrn_reflns_limit_k_min -8
_diffrn_reflns_limit_l_max 24
_diffrn_reflns_limit_l_min -24
_diffrn_reflns_number 16221
_diffrn_reflns_theta_full 72.21
_diffrn_reflns_theta_max 72.21
_diffrn_reflns_theta_min 4.35
_diffrn_standards_decay_% 50
_diffrn_standards_interval_count 200
_diffrn_standards_number 3
_exptl_absorpt_coefficient_mu 1.980
_exptl_absorpt_correction_T_max 0.9423
_exptl_absorpt_correction_T_min 0.8368
_exptl_absorpt_correction_type multi-scan
_exptl_absorpt_process_details
;
CrysAlisPro, Oxford Diffraction Ltd.,
Version 1.171.34.44 (release 25-10-2010 CrysAlis171 .NET)
(compiled Oct 25 2010,18:11:34)
Empirical absorption correction using spherical harmonics,
 implemented in SCALE3 ABSPACK scaling algorithm.
;
_exptl_crystal_colour white
_exptl_crystal_density_diffrn 1.273
_exptl_crystal_density_method 'not measured'
_exptl_crystal_description prismatic
_exptl_crystal_F_000 1216
_exptl_crystal_size_max 0.10
_exptl_crystal_size_mid 0.08
_exptl_crystal_size_min 0.03
_refine_diff_density_max 0.556
_refine_diff_density_min -0.466
_refine_diff_density_rms 0.055
_refine_ls_abs_structure_details 'Flack H D (1983), Acta Cryst. A39, 876-881'
_refine_ls_abs_structure_Flack 0.014(15)
_refine_ls_extinction_method none
_refine_ls_goodness_of_fit_ref 1.070
_refine_ls_hydrogen_treatment mixed
_refine_ls_matrix_type full
_refine_ls_number_parameters 352
_refine_ls_number_reflns 5311
_refine_ls_number_restraints 1
_refine_ls_restrained_S_all 1.070
_refine_ls_R_factor_all 0.0406
_refine_ls_R_factor_gt 0.0380
_refine_ls_shift/su_max 0.001
_refine_ls_shift/su_mean 0.000
_refine_ls_structure_factor_coef Fsqd
_refine_ls_weighting_details 'calc w=1/[\s^2^(Fo^2^)+(0.0641P)^2^+2.6256P] where P=(Fo^2^+2Fc^2^)/3'
_refine_ls_weighting_scheme calc
_refine_ls_wR_factor_gt 0.1022
_refine_ls_wR_factor_ref 0.1064
_reflns_number_gt 5075
_reflns_number_total 5311
_reflns_threshold_expression >2sigma(I)
_cod_data_source_file jo5b01635_si_002.cif
_cod_data_source_block exp_616
_cod_depositor_comments
;
The following automatic conversions were performed:

'_symmetry_cell_setting' value 'Monoclinic' changed to 'monoclinic'
according to
/usr/data/users/saulius/crontab/automatic-downloads/rss-feeds/ACS/lib/dictionaries/cif_core.dic
dictionary named 'cif_core.dic' version 2.4.2 from 2011-04-26.

Automatic conversion script
Id: cif_fix_values 4268 2015-11-12 08:31:59Z antanas 

 Adding full bibliography for 4031753--4031756.cif.
;
_cod_original_sg_symbol_H-M C2
_cod_original_formula_sum 'C25.50 H41 N6 O4.50 S2'
_cod_database_code 4031753

loop_
_symmetry_equiv_pos_as_xyz
'x, y, z'
'-x, y, -z'
'x+1/2, y+1/2, z'
'-x+1/2, y+1/2, -z'

loop_
_atom_site_label
_atom_site_type_symbol
_atom_site_fract_x
_atom_site_fract_y
_atom_site_fract_z
_atom_site_U_iso_or_equiv
_atom_site_adp_type
_atom_site_occupancy
_atom_site_symmetry_multiplicity
_atom_site_calc_flag
_atom_site_refinement_flags
N1A N -0.00088(10) 0.6749(3) 0.72470(13) 0.0243(5) Uani 1 1 d .
N2A N 0.05613(10) 0.5848(3) 0.74777(13) 0.0259(5) Uani 1 1 d .
N3A N 0.15572(10) 0.4776(3) 0.86573(13) 0.0223(4) Uani 1 1 d .
O1A O -0.10480(9) 0.7582(3) 0.61493(12) 0.0362(5) Uani 1 1 d .
O2A O 0.17931(9) 0.4001(3) 0.99058(11) 0.0284(4) Uani 1 1 d .
S1A S 0.06748(3) 0.62302(8) 0.88501(4) 0.02188(14) Uani 1 1 d .
C1A C 0.00811(11) 0.7779(3) 0.79457(15) 0.0228(5) Uani 1 1 d .
C2A C 0.04162(13) 0.9675(4) 0.80906(17) 0.0315(6) Uani 1 1 d .
H2A H 0.0842 0.9428 0.8223 0.038 Uiso 1 1 calc R
C3A C 0.05550(14) 1.0630(4) 0.8867(2) 0.0389(7) Uani 1 1 d .
H3A1 H 0.0886 0.9928 0.9371 0.047 Uiso 1 1 calc R
H3A2 H 0.0731 1.1858 0.8926 0.047 Uiso 1 1 calc R
C4A C -0.00605(15) 1.0799(5) 0.8803(2) 0.0461(8) Uani 1 1 d .
H4A1 H 0.0057 1.1337 0.9321 0.055 Uiso 1 1 calc R
H4A2 H -0.0374 1.1619 0.8338 0.055 Uiso 1 1 calc R
C5A C -0.03753(13) 0.8921(5) 0.86592(19) 0.0366(7) Uani 1 1 d .
H5A1 H -0.0776 0.9074 0.8593 0.044 Uiso 1 1 calc R
H5A2 H -0.0078 0.8145 0.9151 0.044 Uiso 1 1 calc R
C6A C -0.05388(12) 0.7962(4) 0.78710(17) 0.0281(6) Uani 1 1 d .
H6A1 H -0.0720 0.6742 0.7812 0.034 Uiso 1 1 calc R
H6A2 H -0.0867 0.8679 0.7370 0.034 Uiso 1 1 calc R
C7A C 0.00204(18) 1.0896(5) 0.7300(2) 0.0530(9) Uani 1 1 d .
H7A1 H 0.0247 1.2048 0.7417 0.079 Uiso 1 1 calc R
H7A2 H -0.0406 1.1133 0.7143 0.079 Uiso 1 1 calc R
H7A3 H -0.0028 1.0273 0.6844 0.079 Uiso 1 1 calc R
C8A C -0.05574(13) 0.6664(4) 0.64157(16) 0.0283(6) Uani 1 1 d .
C9A C -0.05285(14) 0.5396(5) 0.58572(16) 0.0354(6) Uani 1 1 d .
H9A1 H -0.0105 0.4806 0.6182 0.053 Uiso 1 1 calc R
H9A2 H -0.0596 0.6096 0.5405 0.053 Uiso 1 1 calc R
H9A3 H -0.0866 0.4471 0.5625 0.053 Uiso 1 1 calc R
C10A C 0.09423(11) 0.5527(3) 0.82764(15) 0.0209(5) Uani 1 1 d .
C11A C 0.19774(12) 0.4194(3) 0.94820(15) 0.0211(5) Uani 1 1 d .
C12A C 0.26639(12) 0.3834(4) 0.98041(17) 0.0328(6) Uani 1 1 d .
H12A H 0.2694 0.4078 0.9363 0.049 Uiso 1 1 calc R
H12B H 0.2776 0.2563 0.9979 0.049 Uiso 1 1 calc R
H12C H 0.2963 0.4629 1.0278 0.049 Uiso 1 1 calc R
N1B N 0.22533(10) 0.6976(3) 0.70292(13) 0.0222(4) Uani 1 1 d .
N2B N 0.20017(10) 0.6982(3) 0.61788(13) 0.0235(4) Uani 1 1 d .
N3B N 0.23105(11) 0.7699(3) 0.53613(14) 0.0245(4) Uani 1 1 d .
O1B O 0.21411(9) 0.5765(3) 0.79650(11) 0.0310(4) Uani 1 1 d .
O2B O 0.33609(9) 0.8136(4) 0.58708(12) 0.0440(6) Uani 1 1 d .
S1B S 0.31936(3) 0.83449(8) 0.70753(3) 0.02362(14) Uani 1 1 d .
C1B C 0.27980(11) 0.8313(4) 0.75877(14) 0.0214(5) Uani 1 1 d .
C2B C 0.25077(13) 1.0243(4) 0.75118(16) 0.0250(5) Uani 1 1 d .
H2B H 0.2233 1.0614 0.6915 0.030 Uiso 1 1 calc R
C3B C 0.30676(13) 1.1667(4) 0.80247(16) 0.0296(6) Uani 1 1 d .
H3B1 H 0.3277 1.1827 0.7765 0.036 Uiso 1 1 calc R
H3B2 H 0.2885 1.2853 0.8011 0.036 Uiso 1 1 calc R
C4B C 0.35833(14) 1.1062(4) 0.89445(16) 0.0319(6) Uani 1 1 d .
H4B1 H 0.3937 1.1964 0.9240 0.038 Uiso 1 1 calc R
H4B2 H 0.3385 1.1018 0.9221 0.038 Uiso 1 1 calc R
C5B C 0.38629(13) 0.9170(4) 0.89992(16) 0.0311(6) Uani 1 1 d .
H5B1 H 0.4175 0.8800 0.9588 0.037 Uiso 1 1 calc R
H5B2 H 0.4096 0.9240 0.8768 0.037 Uiso 1 1 calc R
C6B C 0.33133(12) 0.7710(4) 0.85077(15) 0.0250(5) Uani 1 1 d .
H6B1 H 0.3500 0.6528 0.8526 0.030 Uiso 1 1 calc R
H6B2 H 0.3107 0.7552 0.8771 0.030 Uiso 1 1 calc R
C7B C 0.20691(14) 1.0221(4) 0.77787(18) 0.0313(6) Uani 1 1 d .
H7B1 H 0.1728 0.9313 0.7450 0.047 Uiso 1 1 calc R
H7B2 H 0.1875 1.1422 0.7683 0.047 Uiso 1 1 calc R
H7B3 H 0.2331 0.9914 0.8369 0.047 Uiso 1 1 calc R
C8B C 0.19441(12) 0.5887(4) 0.72315(16) 0.0255(5) Uani 1 1 d .
C9B C 0.13508(14) 0.4840(4) 0.65162(18) 0.0326(6) Uani 1 1 d .
H9B1 H 0.1276 0.5112 0.5998 0.049 Uiso 1 1 calc R
H9B2 H 0.0973 0.5204 0.6466 0.049 Uiso 1 1 calc R
H9B3 H 0.1424 0.3534 0.6628 0.049 Uiso 1 1 calc R
C10B C 0.24442(11) 0.7609(4) 0.61349(15) 0.0215(5) Uani 1 1 d .
C11B C 0.27834(13) 0.7940(4) 0.52631(17) 0.0296(6) Uani 1 1 d .
C12B C 0.25236(16) 0.7915(5) 0.43568(18) 0.0396(7) Uani 1 1 d .
H12D H 0.2055 0.7747 0.3988 0.059 Uiso 1 1 calc R
H12E H 0.2724 0.6914 0.4278 0.059 Uiso 1 1 calc R
H12F H 0.2627 0.9069 0.4227 0.059 Uiso 1 1 calc R
C1 C 0.0000 0.9556(10) 0.5000 0.090(2) Uani 1 2 d S
O1 O 0.0000 0.7888(13) 0.5000 0.241(7) Uani 1 2 d S
C2 C 0.0583(4) 1.0409(11) 0.5166(4) 0.145(3) Uani 1 1 d .
H2C H 0.0875 0.9456 0.5248 0.217 Uiso 1 1 calc R
H2D H 0.0805 1.1161 0.5667 0.217 Uiso 1 1 calc R
H2E H 0.0450 1.1168 0.4693 0.217 Uiso 1 1 calc R
HNB H 0.1924(19) 0.764(5) 0.497(2) 0.043(10) Uiso 1 1 d .
HNA H 0.1714(15) 0.495(5) 0.837(2) 0.031(8) Uiso 1 1 d .

loop_
_atom_site_aniso_label
_atom_site_aniso_U_11
_atom_site_aniso_U_22
_atom_site_aniso_U_33
_atom_site_aniso_U_23
_atom_site_aniso_U_13
_atom_site_aniso_U_12
N1A 0.0194(10) 0.0319(12) 0.0177(10) 0.0011(9) 0.0096(9) 0.0021(9)
N2A 0.0204(10) 0.0327(12) 0.0233(10) 0.0031(9) 0.0130(9) 0.0049(9)
N3A 0.0200(10) 0.0298(11) 0.0188(10) 0.0043(9) 0.0129(9) 0.0045(8)
O1A 0.0257(9) 0.0440(12) 0.0235(9) -0.0002(9) 0.0078(8) 0.0095(9)
O2A 0.0305(9) 0.0336(10) 0.0230(9) 0.0050(8) 0.0176(8) 0.0029(8)
S1A 0.0224(3) 0.0251(3) 0.0190(3) 0.0017(2) 0.0134(2) 0.0020(2)
C1A 0.0202(11) 0.0229(12) 0.0211(11) 0.0010(10) 0.0109(10) 0.0020(10)
C2A 0.0230(12) 0.0250(13) 0.0344(15) 0.0039(12) 0.0121(12) -0.0012(11)
C3A 0.0267(14) 0.0237(14) 0.0437(17) -0.0101(12) 0.0110(13) -0.0048(11)
C4A 0.0312(15) 0.0424(19) 0.0456(18) -0.0202(15) 0.0147(14) 0.0032(13)
C5A 0.0246(13) 0.0499(18) 0.0356(14) -0.0108(14) 0.0189(12) 0.0020(13)
C6A 0.0187(11) 0.0308(14) 0.0288(13) -0.0075(11) 0.0119(10) -0.0027(10)
C7A 0.0472(19) 0.0347(18) 0.051(2) 0.0130(15) 0.0176(16) -0.0071(15)
C8A 0.0239(12) 0.0341(15) 0.0198(12) 0.0021(11) 0.0103(10) -0.0002(11)
C9A 0.0267(13) 0.0528(18) 0.0162(12) 0.0002(12) 0.0082(11) 0.0071(13)
C10A 0.0189(11) 0.0249(12) 0.0189(11) 0.0018(10) 0.0118(10) -0.0005(10)
C11A 0.0233(12) 0.0191(11) 0.0177(11) 0.0006(9) 0.0112(10) 0.0005(9)
C12A 0.0234(12) 0.0405(17) 0.0282(13) 0.0075(12) 0.0131(11) 0.0082(12)
N1B 0.0233(10) 0.0279(11) 0.0155(9) -0.0010(8) 0.0121(8) -0.0024(9)
N2B 0.0255(10) 0.0299(11) 0.0162(9) -0.0018(8) 0.0135(9) -0.0039(9)
N3B 0.0227(11) 0.0326(12) 0.0175(10) -0.0024(9) 0.0122(9) -0.0055(9)
O1B 0.0318(10) 0.0421(12) 0.0248(9) 0.0045(8) 0.0205(8) -0.0010(8)
O2B 0.0274(10) 0.0775(17) 0.0311(10) -0.0105(11) 0.0202(9) -0.0115(11)
S1B 0.0190(3) 0.0337(3) 0.0175(3) -0.0023(2) 0.0111(2) -0.0021(2)
C1B 0.0209(10) 0.0262(12) 0.0177(11) -0.0007(10) 0.0124(9) -0.0002(10)
C2B 0.0265(12) 0.0254(13) 0.0200(12) 0.0033(10) 0.0129(11) 0.0047(11)
C3B 0.0335(14) 0.0284(14) 0.0244(13) -0.0014(11) 0.0169(12) -0.0006(11)
C4B 0.0354(14) 0.0360(15) 0.0225(12) -0.0055(12) 0.0173(12) -0.0051(13)
C5B 0.0272(13) 0.0403(16) 0.0178(12) -0.0005(11) 0.0102(11) -0.0010(12)
C6B 0.0255(12) 0.0282(12) 0.0183(11) 0.0031(10) 0.0122(10) 0.0047(10)
C7B 0.0333(14) 0.0324(14) 0.0333(14) -0.0006(12) 0.0232(13) 0.0056(12)
C8B 0.0244(12) 0.0290(13) 0.0287(13) 0.0045(11) 0.0193(11) 0.0045(10)
C9B 0.0325(14) 0.0379(15) 0.0327(14) -0.0009(12) 0.0229(13) -0.0085(12)
C10B 0.0226(11) 0.0243(11) 0.0173(11) -0.0005(10) 0.0124(10) -0.0010(10)
C11B 0.0358(14) 0.0330(15) 0.0277(13) -0.0080(11) 0.0236(12) -0.0088(12)
C12B 0.0572(18) 0.0450(18) 0.0306(15) -0.0112(13) 0.0342(15) -0.0181(15)
C1 0.094(5) 0.048(4) 0.094(5) 0.000 0.043(5) 0.000
O1 0.258(11) 0.104(6) 0.54(2) 0.000 0.339(15) 0.000
C2 0.170(7) 0.100(5) 0.098(5) -0.020(4) 0.051(5) -0.059(5)

loop_
_atom_type_symbol
_atom_type_description
_atom_type_scat_dispersion_real
_atom_type_scat_dispersion_imag
_atom_type_scat_source
C C 0.0181 0.0091 'International Tables Vol C Tables 4.2.6.8 and 6.1.1.4'
H H 0.0000 0.0000 'International Tables Vol C Tables 4.2.6.8 and 6.1.1.4'
N N 0.0311 0.0180 'International Tables Vol C Tables 4.2.6.8 and 6.1.1.4'
O O 0.0492 0.0322 'International Tables Vol C Tables 4.2.6.8 and 6.1.1.4'
S S 0.3331 0.5567 'International Tables Vol C Tables 4.2.6.8 and 6.1.1.4'

loop_
_geom_angle_atom_site_label_1
_geom_angle_atom_site_label_2
_geom_angle_atom_site_label_3
_geom_angle
_geom_angle_site_symmetry_3
C8A N1A N2A 117.5(2) .
C8A N1A C1A 128.1(2) .
N2A N1A C1A 114.24(19) .
C10A N2A N1A 109.1(2) .
C11A N3A C10A 124.4(2) .
C11A N3A HNA 119(2) .
C10A N3A HNA 115(2) .
C10A S1A C1A 87.29(11) .
N1A C1A C6A 114.9(2) .
N1A C1A C2A 111.0(2) .
C6A C1A C2A 112.1(2) .
N1A C1A S1A 100.14(16) .
C6A C1A S1A 109.08(18) .
C2A C1A S1A 108.75(16) .
C7A C2A C3A 112.6(3) .
C7A C2A C1A 112.3(2) .
C3A C2A C1A 109.6(2) .
C7A C2A H2A 107.4 .
C3A C2A H2A 107.4 .
C1A C2A H2A 107.4 .
C4A C3A C2A 112.6(2) .
C4A C3A H3A1 109.1 .
C2A C3A H3A1 109.1 .
C4A C3A H3A2 109.1 .
C2A C3A H3A2 109.1 .
H3A1 C3A H3A2 107.8 .
C5A C4A C3A 110.9(2) .
C5A C4A H4A1 109.5 .
C3A C4A H4A1 109.5 .
C5A C4A H4A2 109.5 .
C3A C4A H4A2 109.5 .
H4A1 C4A H4A2 108.0 .
C4A C5A C6A 111.6(3) .
C4A C5A H5A1 109.3 .
C6A C5A H5A1 109.3 .
C4A C5A H5A2 109.3 .
C6A C5A H5A2 109.3 .
H5A1 C5A H5A2 108.0 .
C1A C6A C5A 110.2(2) .
C1A C6A H6A1 109.6 .
C5A C6A H6A1 109.6 .
C1A C6A H6A2 109.6 .
C5A C6A H6A2 109.6 .
H6A1 C6A H6A2 108.1 .
C2A C7A H7A1 109.5 .
C2A C7A H7A2 109.5 .
H7A1 C7A H7A2 109.5 .
C2A C7A H7A3 109.5 .
H7A1 C7A H7A3 109.5 .
H7A2 C7A H7A3 109.5 .
O1A C8A N1A 121.2(2) .
O1A C8A C9A 122.0(2) .
N1A C8A C9A 116.8(2) .
C8A C9A H9A1 109.5 .
C8A C9A H9A2 109.5 .
H9A1 C9A H9A2 109.5 .
C8A C9A H9A3 109.5 .
H9A1 C9A H9A3 109.5 .
H9A2 C9A H9A3 109.5 .
N2A C10A N3A 119.2(2) .
N2A C10A S1A 117.72(18) .
N3A C10A S1A 122.89(17) .
O2A C11A N3A 121.6(2) .
O2A C11A C12A 124.1(2) .
N3A C11A C12A 114.4(2) .
C11A C12A H12A 109.5 .
C11A C12A H12B 109.5 .
H12A C12A H12B 109.5 .
C11A C12A H12C 109.5 .
H12A C12A H12C 109.5 .
H12B C12A H12C 109.5 .
C8B N1B N2B 117.3(2) .
C8B N1B C1B 127.5(2) .
N2B N1B C1B 114.88(18) .
C10B N2B N1B 109.33(19) .
C11B N3B C10B 123.8(2) .
C11B N3B HNB 123(3) .
C10B N3B HNB 113(3) .
C10B S1B C1B 88.44(11) .
N1B C1B C6B 115.8(2) .
N1B C1B C2B 109.52(19) .
C6B C1B C2B 112.4(2) .
N1B C1B S1B 100.44(14) .
C6B C1B S1B 108.14(16) .
C2B C1B S1B 109.86(17) .
C3B C2B C7B 111.6(2) .
C3B C2B C1B 109.7(2) .
C7B C2B C1B 112.3(2) .
C3B C2B H2B 107.7 .
C7B C2B H2B 107.7 .
C1B C2B H2B 107.7 .
C4B C3B C2B 111.8(2) .
C4B C3B H3B1 109.3 .
C2B C3B H3B1 109.3 .
C4B C3B H3B2 109.3 .
C2B C3B H3B2 109.3 .
H3B1 C3B H3B2 107.9 .
C5B C4B C3B 111.3(2) .
C5B C4B H4B1 109.4 .
C3B C4B H4B1 109.4 .
C5B C4B H4B2 109.4 .
C3B C4B H4B2 109.4 .
H4B1 C4B H4B2 108.0 .
C4B C5B C6B 111.0(2) .
C4B C5B H5B1 109.4 .
C6B C5B H5B1 109.4 .
C4B C5B H5B2 109.4 .
C6B C5B H5B2 109.4 .
H5B1 C5B H5B2 108.0 .
C1B C6B C5B 110.2(2) .
C1B C6B H6B1 109.6 .
C5B C6B H6B1 109.6 .
C1B C6B H6B2 109.6 .
C5B C6B H6B2 109.6 .
H6B1 C6B H6B2 108.1 .
C2B C7B H7B1 109.5 .
C2B C7B H7B2 109.5 .
H7B1 C7B H7B2 109.5 .
C2B C7B H7B3 109.5 .
H7B1 C7B H7B3 109.5 .
H7B2 C7B H7B3 109.5 .
O1B C8B N1B 121.6(2) .
O1B C8B C9B 121.8(2) .
N1B C8B C9B 116.6(2) .
C8B C9B H9B1 109.5 .
C8B C9B H9B2 109.5 .
H9B1 C9B H9B2 109.5 .
C8B C9B H9B3 109.5 .
H9B1 C9B H9B3 109.5 .
H9B2 C9B H9B3 109.5 .
N2B C10B N3B 119.5(2) .
N2B C10B S1B 117.89(18) .
N3B C10B S1B 122.65(18) .
O2B C11B N3B 121.4(2) .
O2B C11B C12B 124.2(2) .
N3B C11B C12B 114.3(2) .
C11B C12B H12D 109.5 .
C11B C12B H12E 109.5 .
H12D C12B H12E 109.5 .
C11B C12B H12F 109.5 .
H12D C12B H12F 109.5 .
H12E C12B H12F 109.5 .
O1 C1 C2 114.8(4) .
O1 C1 C2 114.8(4) 2_556
C2 C1 C2 130.4(9) 2_556
C1 C2 H2C 109.5 .
C1 C2 H2D 109.5 .
H2C C2 H2D 109.5 .
C1 C2 H2E 109.5 .
H2C C2 H2E 109.5 .
H2D C2 H2E 109.5 .

loop_
_geom_bond_atom_site_label_1
_geom_bond_atom_site_label_2
_geom_bond_distance
_geom_bond_site_symmetry_2
N1A C8A 1.367(3) .
N1A N2A 1.405(3) .
N1A C1A 1.479(3) .
N2A C10A 1.282(3) .
N3A C11A 1.369(3) .
N3A C10A 1.381(3) .
N3A HNA 0.89(3) .
O1A C8A 1.224(3) .
O2A C11A 1.223(3) .
S1A C10A 1.759(2) .
S1A C1A 1.857(2) .
C1A C6A 1.528(3) .
C1A C2A 1.548(4) .
C2A C7A 1.528(4) .
C2A C3A 1.536(4) .
C2A H2A 0.9800 .
C3A C4A 1.528(4) .
C3A H3A1 0.9700 .
C3A H3A2 0.9700 .
C4A C5A 1.514(5) .
C4A H4A1 0.9700 .
C4A H4A2 0.9700 .
C5A C6A 1.533(4) .
C5A H5A1 0.9700 .
C5A H5A2 0.9700 .
C6A H6A1 0.9700 .
C6A H6A2 0.9700 .
C7A H7A1 0.9600 .
C7A H7A2 0.9600 .
C7A H7A3 0.9600 .
C8A C9A 1.491(4) .
C9A H9A1 0.9600 .
C9A H9A2 0.9600 .
C9A H9A3 0.9600 .
C11A C12A 1.493(3) .
C12A H12A 0.9600 .
C12A H12B 0.9600 .
C12A H12C 0.9600 .
N1B C8B 1.357(3) .
N1B N2B 1.406(3) .
N1B C1B 1.488(3) .
N2B C10B 1.290(3) .
N3B C11B 1.374(3) .
N3B C10B 1.375(3) .
N3B HNB 0.80(4) .
O1B C8B 1.233(3) .
O2B C11B 1.217(3) .
S1B C10B 1.751(2) .
S1B C1B 1.861(2) .
C1B C6B 1.527(3) .
C1B C2B 1.545(4) .
C2B C3B 1.538(4) .
C2B C7B 1.537(4) .
C2B H2B 0.9800 .
C3B C4B 1.527(4) .
C3B H3B1 0.9700 .
C3B H3B2 0.9700 .
C4B C5B 1.518(4) .
C4B H4B1 0.9700 .
C4B H4B2 0.9700 .
C5B C6B 1.538(4) .
C5B H5B1 0.9700 .
C5B H5B2 0.9700 .
C6B H6B1 0.9700 .
C6B H6B2 0.9700 .
C7B H7B1 0.9600 .
C7B H7B2 0.9600 .
C7B H7B3 0.9600 .
C8B C9B 1.502(4) .
C9B H9B1 0.9600 .
C9B H9B2 0.9600 .
C9B H9B3 0.9600 .
C11B C12B 1.505(3) .
C12B H12D 0.9600 .
C12B H12E 0.9600 .
C12B H12F 0.9600 .
C1 O1 1.203(11) .
C1 C2 1.468(8) .
C1 C2 1.468(8) 2_556
C2 H2C 0.9600 .
C2 H2D 0.9600 .
C2 H2E 0.9600 .
